data_2238765
loop_
_publ_author_name
'Derabli, Chamseddine'
'Boulcina, Raouf'
'Bouacida, Sofiane'
'Merazig, Hocine'
'Debache, Abdelmadjid'

_publ_section_title
;
 2-(4-Chlorophenyl)-4-phenyl-1,2-dihydroquinazoline
;
_journal_coeditor_code LH5660
_journal_issue 11
_journal_name_full 'Acta Crystallographica Section E'
_journal_page_first o1653
_journal_page_last o1654
_journal_paper_doi 10.1107/S1600536813027839
_journal_volume 69
_journal_year 2013
_chemical_formula_iupac 'C20 H15 Cl N2'
_chemical_formula_moiety 'C20 H15 Cl N2'
_chemical_formula_sum 'C20 H15 Cl N2'
_chemical_formula_weight 318.79
_chemical_name_systematic
;
2-(4-Chlorophenyl)-4-phenyl-1,2-dihydroquinazoline
;
_space_group_IT_number 14
_symmetry_cell_setting monoclinic
_symmetry_space_group_name_Hall '-P 2ybc'
_symmetry_space_group_name_H-M 'P 1 21/c 1'
_atom_sites_solution_hydrogens geom
_atom_sites_solution_primary direct
_atom_sites_solution_secondary difmap
_audit_conform_dict_name cif_core.dic
_audit_conform_dict_version 2.3
_audit_creation_method 'WinGX routine CIF_UPDATE'
_cell_angle_alpha 90
_cell_angle_beta 116.775(7)
_cell_angle_gamma 90
_cell_formula_units_Z 4
_cell_length_a 9.2563(10)
_cell_length_b 10.6283(11)
_cell_length_c 17.6230(19)
_cell_measurement_reflns_used 4726
_cell_measurement_temperature 150(2)
_cell_measurement_theta_max 25.07
_cell_measurement_theta_min 2.46
_cell_volume 1547.8(3)
_computing_cell_refinement '<i>SAINT</i> (Bruker, 2011)'
_computing_data_collection '<i>APEX2</i> (Bruker, 2011)'
_computing_data_reduction '<i>SAINT</i> (Bruker, 2011)'
_computing_molecular_graphics
;
<i>ORTEP-3 for Windows</i> (Farrugia, 2012) and <i>DIAMOND</i>
(Brandenburg &
Berndt, 2001)
;
_computing_publication_material '<i>WinGX</i> (Farrugia, 2012)'
_computing_structure_refinement '<i>SHELXL97</i> (Sheldrick, 2008)'
_computing_structure_solution '<i>SIR2002</i> (Burla <i>et al.</i>, 2003)'
_diffrn_ambient_temperature 150(2)
_diffrn_measured_fraction_theta_full 0.99
_diffrn_measured_fraction_theta_max 0.99
_diffrn_measurement_device_type 'Bruker APEXII CCD area-detector'
_diffrn_measurement_method '\f and \w scans'
_diffrn_radiation_monochromator graphite
_diffrn_radiation_type MoK\a
_diffrn_radiation_wavelength 0.71073
_diffrn_reflns_av_R_equivalents 0.0271
_diffrn_reflns_limit_h_max 11
_diffrn_reflns_limit_h_min -10
_diffrn_reflns_limit_k_max 12
_diffrn_reflns_limit_k_min -12
_diffrn_reflns_limit_l_max 21
_diffrn_reflns_limit_l_min -17
_diffrn_reflns_number 8914
_diffrn_reflns_theta_full 25.08
_diffrn_reflns_theta_max 25.08
_diffrn_reflns_theta_min 2.31
_exptl_absorpt_coefficient_mu 0.247
_exptl_absorpt_correction_T_max 1.0000
_exptl_absorpt_correction_T_min 0.9479
_exptl_absorpt_correction_type multi-scan
_exptl_absorpt_process_details
;
(<i>SADABS</i>; Sheldrick, 2002)
;
_exptl_crystal_colour colourless
_exptl_crystal_density_diffrn 1.368
_exptl_crystal_density_method 'not measured'
_exptl_crystal_description needle
_exptl_crystal_F_000 664
_exptl_crystal_size_max 0.18
_exptl_crystal_size_mid 0.04
_exptl_crystal_size_min 0.03
_refine_diff_density_max 0.222
_refine_diff_density_min -0.258
_refine_ls_extinction_coef 0.0024(7)
_refine_ls_extinction_expression Fc^*^=kFc[1+0.001xFc^2^\l^3^/sin(2\q)]^-1/4^
_refine_ls_extinction_method none
_refine_ls_goodness_of_fit_ref 1.045
_refine_ls_hydrogen_treatment mixed
_refine_ls_matrix_type full
_refine_ls_number_parameters 212
_refine_ls_number_reflns 2724
_refine_ls_number_restraints 0
_refine_ls_restrained_S_all 1.045
_refine_ls_R_factor_all 0.035
_refine_ls_R_factor_gt 0.0307
_refine_ls_shift/su_max 0.001
_refine_ls_shift/su_mean 0
_refine_ls_structure_factor_coef Fsqd
_refine_ls_weighting_details 'calc w=1/[\s^2^(Fo^2^)+(0.0330P)^2^+0.9522P] where P=(Fo^2^+2Fc^2^)/3'
_refine_ls_weighting_scheme calc
_refine_ls_wR_factor_gt 0.0775
_refine_ls_wR_factor_ref 0.0807
_reflns_number_gt 2462
_reflns_number_total 2724
_reflns_threshold_expression I>2\s(I)
_cod_data_source_file lh5660.cif
_cod_data_source_block I
_cod_original_sg_symbol_H-M 'P 21/c'
_cod_database_code 2238765

loop_
_symmetry_equiv_pos_site_id
_symmetry_equiv_pos_as_xyz
1 x,y,z
2 -x,1/2+y,1/2-z
3 -x,-y,-z
4 x,1/2-y,1/2+z

loop_
_atom_site_type_symbol
_atom_site_label
_atom_site_fract_x
_atom_site_fract_y
_atom_site_fract_z
_atom_site_U_iso_or_equiv
_atom_site_adp_type
_atom_site_calc_flag
_atom_site_refinement_flags
_atom_site_occupancy
_atom_site_symmetry_multiplicity
C C1 0.53121(17) 0.77886(14) 0.50548(10) 0.0165(3) Uani d . 1 1
C C2 0.44580(18) 0.66972(14) 0.49960(9) 0.0168(3) Uani d . 1 1
H H2 0.4841 0.6114 0.5437 0.02 Uiso calc R 1 1
C C3 0.30186(17) 0.64835(14) 0.42695(10) 0.0153(3) Uani d . 1 1
H H3 0.244 0.5748 0.4223 0.018 Uiso calc R 1 1
C C4 0.24323(17) 0.73546(13) 0.36111(9) 0.0130(3) Uani d . 1 1
C C5 0.33457(18) 0.84305(14) 0.36800(10) 0.0161(3) Uani d . 1 1
H H5 0.2981 0.9009 0.3237 0.019 Uiso calc R 1 1
C C6 0.47870(18) 0.86503(14) 0.43980(10) 0.0177(3) Uani d . 1 1
H H6 0.5393 0.9367 0.4438 0.021 Uiso calc R 1 1
C C7 0.07957(17) 0.71954(13) 0.28323(9) 0.0131(3) Uani d . 1 1
H H7 0.0982 0.72 0.2327 0.016 Uiso calc R 1 1
C C8 -0.10527(16) 0.82529(13) 0.31836(9) 0.0124(3) Uani d . 1 1
C C9 -0.18848(17) 0.94230(13) 0.32554(9) 0.0129(3) Uani d . 1 1
C C10 -0.35237(19) 0.96183(15) 0.27479(11) 0.0239(4) Uani d . 1 1
H H10 -0.4123 0.903 0.2334 0.029 Uiso calc R 1 1
C C11 -0.42727(19) 1.06843(15) 0.28539(11) 0.0258(4) Uani d . 1 1
H H11 -0.5367 1.0821 0.2503 0.031 Uiso calc R 1 1
C C12 -0.33965(19) 1.15455(14) 0.34810(10) 0.0208(3) Uani d . 1 1
H H12 -0.3906 1.2252 0.356 0.025 Uiso calc R 1 1
C C13 -0.1764(2) 1.13562(15) 0.39897(10) 0.0228(4) Uani d . 1 1
H H13 -0.1174 1.1936 0.4412 0.027 Uiso calc R 1 1
C C14 -0.10031(18) 1.03001(14) 0.38718(10) 0.0188(3) Uani d . 1 1
H H14 0.0101 1.0182 0.4208 0.023 Uiso calc R 1 1
C C15 -0.08004(16) 0.59670(13) 0.33333(9) 0.0119(3) Uani d . 1 1
C C16 -0.12929(16) 0.70970(13) 0.35624(9) 0.0129(3) Uani d . 1 1
C C17 -0.20595(17) 0.70602(14) 0.40861(9) 0.0160(3) Uani d . 1 1
H H17 -0.2382 0.7806 0.424 0.019 Uiso calc R 1 1
C C18 -0.23427(18) 0.59305(14) 0.43764(10) 0.0180(3) Uani d . 1 1
H H18 -0.2842 0.5913 0.4731 0.022 Uiso calc R 1 1
C C19 -0.18758(18) 0.48132(14) 0.41355(10) 0.0171(3) Uani d . 1 1
H H19 -0.2075 0.405 0.4329 0.021 Uiso calc R 1 1
C C20 -0.11248(17) 0.48210(13) 0.36158(9) 0.0140(3) Uani d . 1 1
H H20 -0.0834 0.4068 0.3453 0.017 Uiso calc R 1 1
N N1 -0.00529(14) 0.60480(12) 0.28194(8) 0.0135(3) Uani d . 1 1
N N2 -0.01662(14) 0.83324(11) 0.27983(7) 0.0129(3) Uani d . 1 1
Cl Cl1 0.70928(4) 0.80771(4) 0.59784(2) 0.02398(13) Uani d . 1 1
H H1N 0.018(2) 0.5377(18) 0.2660(11) 0.023(5) Uiso d . 1 1

loop_
_atom_site_aniso_label
_atom_site_aniso_U_11
_atom_site_aniso_U_22
_atom_site_aniso_U_33
_atom_site_aniso_U_12
_atom_site_aniso_U_13
_atom_site_aniso_U_23
C1 0.0120(7) 0.0221(8) 0.0148(7) 0.0023(6) 0.0053(6) -0.0041(6)
C2 0.0180(7) 0.0189(8) 0.0154(7) 0.0047(6) 0.0093(6) 0.0039(6)
C3 0.0161(7) 0.0135(7) 0.0193(8) 0.0010(6) 0.0107(6) 0.0008(6)
C4 0.0143(7) 0.0136(7) 0.0146(7) 0.0027(5) 0.0095(6) -0.0015(5)
C5 0.0191(8) 0.0151(7) 0.0161(7) 0.0019(6) 0.0095(6) 0.0024(6)
C6 0.0168(8) 0.0150(7) 0.0221(8) -0.0014(6) 0.0096(6) -0.0028(6)
C7 0.0158(7) 0.0122(7) 0.0137(7) 0.0001(5) 0.0088(6) 0.0001(5)
C8 0.0122(7) 0.0127(7) 0.0098(7) -0.0014(5) 0.0027(6) -0.0017(5)
C9 0.0166(7) 0.0106(7) 0.0137(7) 0.0001(5) 0.0090(6) 0.0029(5)
C10 0.0194(8) 0.0181(8) 0.0263(9) 0.0000(6) 0.0034(7) -0.0073(7)
C11 0.0157(8) 0.0223(8) 0.0329(9) 0.0061(6) 0.0050(7) 0.0001(7)
C12 0.0269(9) 0.0144(7) 0.0254(9) 0.0071(6) 0.0156(7) 0.0023(6)
C13 0.0283(9) 0.0155(8) 0.0203(8) 0.0015(6) 0.0073(7) -0.0045(6)
C14 0.0169(8) 0.0157(8) 0.0197(8) 0.0022(6) 0.0047(6) -0.0002(6)
C15 0.0101(7) 0.0142(7) 0.0097(7) -0.0006(5) 0.0029(5) -0.0016(5)
C16 0.0124(7) 0.0125(7) 0.0131(7) -0.0002(5) 0.0051(6) -0.0005(5)
C17 0.0184(8) 0.0143(7) 0.0184(8) 0.0031(6) 0.0109(6) -0.0007(6)
C18 0.0217(8) 0.0176(8) 0.0219(8) 0.0020(6) 0.0162(7) 0.0021(6)
C19 0.0192(8) 0.0129(7) 0.0210(8) -0.0008(6) 0.0105(6) 0.0034(6)
C20 0.0158(7) 0.0100(7) 0.0156(7) 0.0012(5) 0.0066(6) -0.0019(5)
N1 0.0171(6) 0.0115(6) 0.0155(6) -0.0005(5) 0.0104(5) -0.0031(5)
N2 0.0139(6) 0.0122(6) 0.0118(6) -0.0003(5) 0.0052(5) -0.0007(5)
Cl1 0.0168(2) 0.0295(2) 0.0186(2) -0.00015(15) 0.00177(16) -0.00224(15)

loop_
_atom_type_symbol
_atom_type_description
_atom_type_scat_dispersion_real
_atom_type_scat_dispersion_imag
_atom_type_scat_source
C C 0.0033 0.0016 'International Tables Vol C Tables 4.2.6.8 and 6.1.1.4'
N N 0.0061 0.0033 'International Tables Vol C Tables 4.2.6.8 and 6.1.1.4'
O O 0.0106 0.006 'International Tables Vol C Tables 4.2.6.8 and 6.1.1.4'
Cl Cl 0.1484 0.1585 'International Tables Vol C Tables 4.2.6.8 and 6.1.1.4'
H H 0 0 'International Tables Vol C Tables 4.2.6.8 and 6.1.1.4'

loop_
_geom_angle_atom_site_label_1
_geom_angle_atom_site_label_2
_geom_angle_atom_site_label_3
_geom_angle
C2 C1 C6 121.37(14)
C2 C1 Cl1 119.08(12)
C6 C1 Cl1 119.56(12)
C1 C2 C3 119.04(13)
C1 C2 H2 120.5
C3 C2 H2 120.5
C2 C3 C4 120.82(14)
C2 C3 H3 119.6
C4 C3 H3 119.6
C3 C4 C5 118.71(14)
C3 C4 C7 122.18(13)
C5 C4 C7 119.07(13)
C6 C5 C4 121.00(14)
C6 C5 H5 119.5
C4 C5 H5 119.5
C1 C6 C5 119.00(14)
C1 C6 H6 120.5
C5 C6 H6 120.5
N1 C7 N2 111.97(11)
N1 C7 C4 114.81(12)
N2 C7 C4 106.24(11)
N1 C7 H7 107.9
N2 C7 H7 107.9
C4 C7 H7 107.9
N2 C8 C16 124.23(13)
N2 C8 C9 117.79(12)
C16 C8 C9 117.99(12)
C14 C9 C10 119.50(14)
C14 C9 C8 118.79(13)
C10 C9 C8 121.65(13)
C11 C10 C9 120.30(14)
C11 C10 H10 119.8
C9 C10 H10 119.8
C12 C11 C10 120.06(15)
C12 C11 H11 120
C10 C11 H11 120
C13 C12 C11 119.94(14)
C13 C12 H12 120
C11 C12 H12 120
C12 C13 C14 120.04(15)
C12 C13 H13 120
C14 C13 H13 120
C9 C14 C13 120.12(14)
C9 C14 H14 119.9
C13 C14 H14 119.9
N1 C15 C20 122.97(13)
N1 C15 C16 117.54(12)
C20 C15 C16 119.47(13)
C17 C16 C15 119.54(13)
C17 C16 C8 123.56(13)
C15 C16 C8 116.78(13)
C18 C17 C16 120.62(13)
C18 C17 H17 119.7
C16 C17 H17 119.7
C17 C18 C19 119.54(14)
C17 C18 H18 120.2
C19 C18 H18 120.2
C20 C19 C18 121.08(13)
C20 C19 H19 119.5
C18 C19 H19 119.5
C19 C20 C15 119.72(13)
C19 C20 H20 120.1
C15 C20 H20 120.1
C15 N1 C7 118.43(12)
C15 N1 H1N 117.2(13)
C7 N1 H1N 120.4(13)
C8 N2 C7 116.09(12)

loop_
_geom_bond_atom_site_label_1
_geom_bond_atom_site_label_2
_geom_bond_distance
C1 C2 1.381(2)
C1 C6 1.381(2)
C1 Cl1 1.7443(15)
C2 C3 1.389(2)
C2 H2 0.93
C3 C4 1.389(2)
C3 H3 0.93
C4 C5 1.395(2)
C4 C7 1.528(2)
C5 C6 1.384(2)
C5 H5 0.93
C6 H6 0.93
C7 N1 1.4452(18)
C7 N2 1.4861(18)
C7 H7 0.98
C8 N2 1.2820(19)
C8 C16 1.462(2)
C8 C9 1.4979(19)
C9 C14 1.384(2)
C9 C10 1.386(2)
C10 C11 1.384(2)
C10 H10 0.93
C11 C12 1.382(2)
C11 H11 0.93
C12 C13 1.381(2)
C12 H12 0.93
C13 C14 1.390(2)
C13 H13 0.93
C14 H14 0.93
C15 N1 1.3678(19)
C15 C20 1.399(2)
C15 C16 1.407(2)
C16 C17 1.395(2)
C17 C18 1.376(2)
C17 H17 0.93
C18 C19 1.394(2)
C18 H18 0.93
C19 C20 1.377(2)
C19 H19 0.93
C20 H20 0.93
N1 H1N 0.831(19)

loop_
_geom_hbond_atom_site_label_D
_geom_hbond_atom_site_label_H
_geom_hbond_atom_site_label_A
_geom_hbond_site_symmetry_A
_geom_hbond_distance_DH
_geom_hbond_distance_HA
_geom_hbond_distance_DA
_geom_hbond_angle_DHA
_geom_hbond_publ_flag
N1 H1N N2 2_545 0.830(19) 2.316(19) 3.1234(18) 164.3(19) yes
C3 H3 N1 . 0.93 2.5300 2.878(2) 102.00 no
C11 H11 Cg 2_455 0.93 2.76 3.666(2) 165 yes

loop_
_geom_torsion_atom_site_label_1
_geom_torsion_atom_site_label_2
_geom_torsion_atom_site_label_3
_geom_torsion_atom_site_label_4
_geom_torsion
C6 C1 C2 C3 -1.8(2)
Cl1 C1 C2 C3 178.36(11)
C1 C2 C3 C4 -0.5(2)
C2 C3 C4 C5 2.2(2)
C2 C3 C4 C7 -175.49(13)
C3 C4 C5 C6 -1.8(2)
C7 C4 C5 C6 176.00(13)
C2 C1 C6 C5 2.2(2)
Cl1 C1 C6 C5 -177.93(11)
C4 C5 C6 C1 -0.4(2)
C3 C4 C7 N1 -2.54(19)
C5 C4 C7 N1 179.78(12)
C3 C4 C7 N2 121.79(14)
C5 C4 C7 N2 -55.89(16)
N2 C8 C9 C14 -79.22(17)
C16 C8 C9 C14 100.32(16)
N2 C8 C9 C10 103.78(17)
C16 C8 C9 C10 -76.68(18)
C14 C9 C10 C11 0.3(2)
C8 C9 C10 C11 177.24(15)
C9 C10 C11 C12 -1.6(3)
C10 C11 C12 C13 1.5(3)
C11 C12 C13 C14 -0.1(2)
C10 C9 C14 C13 1.1(2)
C8 C9 C14 C13 -175.93(14)
C12 C13 C14 C9 -1.2(2)
N1 C15 C16 C17 -179.97(12)
C20 C15 C16 C17 1.7(2)
N1 C15 C16 C8 3.85(19)
C20 C15 C16 C8 -174.52(12)
N2 C8 C16 C17 170.14(14)
C9 C8 C16 C17 -9.4(2)
N2 C8 C16 C15 -13.8(2)
C9 C8 C16 C15 166.65(12)
C15 C16 C17 C18 -0.3(2)
C8 C16 C17 C18 175.64(14)
C16 C17 C18 C19 -0.8(2)
C17 C18 C19 C20 0.4(2)
C18 C19 C20 C15 1.0(2)
N1 C15 C20 C19 179.72(13)
C16 C15 C20 C19 -2.0(2)
C20 C15 N1 C7 -155.71(13)
C16 C15 N1 C7 25.99(18)
N2 C7 N1 C15 -45.39(17)
C4 C7 N1 C15 75.86(16)
C16 C8 N2 C7 -6.74(19)
C9 C8 N2 C7 172.77(12)
N1 C7 N2 C8 34.69(16)
C4 C7 N2 C8 -91.38(14)
